data_1526843
loop_
_publ_author_name
'Tramsek, M.'
'Lork, E.'
'Mews, R.'
'Zemva, B.'

_publ_section_title
;
 Synthesis and Raman spectra of (Nd (Xe F2)n) (As F6)3 (n = 3, 2.5) and
 crystal structure of (Nd (Xe F2)2.5) (As F6)3
;
_journal_name_full 'Journal of Solid State Chemistry'
_journal_page_first 243
_journal_page_last 249
_journal_volume 162
_journal_year 2001
_chemical_formula_sum 'As3 F23 Nd Xe2.5'
_chemical_name_systematic '(Nd (Xe F2)2.5) (As F6)3'
_space_group_IT_number 12
_symmetry_space_group_name_Hall '-C 2y'
_symmetry_space_group_name_H-M 'C 1 2/m 1'
_cell_angle_alpha 90
_cell_angle_beta 103.53
_cell_angle_gamma 90
_cell_formula_units_Z 4
_cell_length_a 34.637
_cell_length_b 5.863
_cell_length_c 10.107
_cell_volume 1995.535
_citation_journal_id_ASTM JSSCBI
_cod_data_source_file Tramsek_JSSCBI_2001_1724.cif
_cod_data_source_block As3F23Nd1Xe2.5
_cod_original_formula_sum 'As3 F23 Nd1 Xe2.5'
_cod_database_code 1526843

loop_
_symmetry_equiv_pos_as_xyz
x,y,z
-x,y,-z
-x,-y,-z
x,-y,z
x+1/2,y+1/2,z
-x+1/2,y+1/2,-z
-x+1/2,-y+1/2,-z
x+1/2,-y+1/2,z

loop_
_atom_site_label
_atom_site_type_symbol
_atom_site_fract_x
_atom_site_fract_y
_atom_site_fract_z
_atom_site_occupancy
_atom_site_U_iso_or_equiv
Xe3 Xe+2 0.41143 0 0.80899 1 0.0
F7 F-1 0.3683 0.5 -0.084 1 0.0
Nd1 Nd+3 0.38358 0 0.20558 1 0.0
Xe1 Xe+2 0.5 0 0.5 1 0.0
As1 As+5 0.3227 0.5 -0.04342 1 0.0
Xe2 Xe+2 0.27696 0 0.36704 1 0.0
F4 F-1 0.39 0 -0.0158 1 0.0
F13 F-1 0.3533 0.2882 0.5659 1 0.0
F8 F-1 0.3062 0.29 0.8429 1 0.0
F15 F-1 0.4718 0.5 0.3511 1 0.0
F1 F-1 0.4456 0 0.3793 1 0.0
F2 F-1 0.3231 0 0.2675 1 0.0
F5 F-1 0.4298 0 0.644 1 0.0
F14 F-1 0.4288 0.2965 0.1692 1 0.0
F16 F-1 0.4565 0.5 0.0092 1 0.0
F6 F-1 0.3421 0.2959 0.0834 1 0.0
F11 F-1 0.3245 0.5 0.3608 1 0.0
As2 As+5 0.36896 0.5 0.47701 1 0.0
F9 F-1 0.2808 0.5 0.0136 1 0.0
As3 As+5 0.4666 0.5 0.18039 1 0.0
F12 F-1 0.4148 0.5 0.5814 1 0.0
F3 F-1 0.2344 0 0.4616 1 0.0
F17 F-1 0.5002 0.2873 0.1941 1 0.0
F10 F-1 0.3854 0.2927 0.376 1 0.0
